data_7151247
loop_
_publ_author_name
'Bull, Steven D.'
'Davies, Stephen G.'
'Garner, A. Christopher'
'Kruchinin, Dennis'
'Key, Min-Suk'
'Roberts, Paul M.'
'Savory, Edward D.'
'Smith, Andrew D.'
'Thomson, James E.'

_publ_section_title
;
 SuperQuat 5,5-dimethyl-4-iso-propyloxazolidin-2-one as a mimic of
 Evans 4-tert-butyloxazolidin-2-one.
;
_journal_issue 15
_journal_name_full 'Organic &amp; biomolecular chemistry'
_journal_page_first 2945
_journal_page_last 2964
_journal_paper_doi 10.1039/b605244d
_journal_volume 4
_journal_year 2006
_chemical_absolute_configuration unk
_chemical_formula_moiety 'C17 H23 N1 O3'
_chemical_formula_sum 'C17 H23 N O3'
_chemical_formula_weight 289.37
_space_group_IT_number 4
_symmetry_cell_setting monoclinic
_symmetry_space_group_name_Hall 'P 2yb'
_symmetry_space_group_name_H-M 'P 1 21 1'
_atom_sites_solution_hydrogens geom
_atom_sites_solution_primary direct
_audit_creation_date 05-07-05
_audit_creation_method CRYSTALS_ver_12.50
_cell_angle_alpha 90
_cell_angle_beta 92.8893(9)
_cell_angle_gamma 90
_cell_formula_units_Z 2
_cell_length_a 6.51670(10)
_cell_length_b 7.9303(2)
_cell_length_c 15.8324(4)
_cell_measurement_reflns_used 1930
_cell_measurement_temperature 190
_cell_measurement_theta_max 27
_cell_measurement_theta_min 5
_cell_volume 817.17(3)
_computing_cell_refinement 'DENZO/SCALEPACK (Otwinowski & Minor, 1997)'
_computing_data_collection 'COLLECT (Nonius BV, 1997)'
_computing_data_reduction 'DENZO/SCALEPACK (Otwinowski & Minor, 1997)'
_computing_molecular_graphics 'CAMERON (Watkin et al., 1996)'
_computing_publication_material 'CRYSTALS (Betteridge et al., 2003)'
_computing_structure_refinement 'CRYSTALS (Betteridge et al., 2003)'
_computing_structure_solution 'SIR92 (Altomare et al., 1994)'
_diffrn_ambient_temperature 190
_diffrn_measured_fraction_theta_full 0.986
_diffrn_measured_fraction_theta_max 0.986
_diffrn_measurement_device_type 'Nonius Kappa CCD'
_diffrn_measurement_method \w
_diffrn_radiation_monochromator graphite
_diffrn_radiation_type 'Mo K\a'
_diffrn_radiation_wavelength 0.71073
_diffrn_reflns_av_R_equivalents 0.009
_diffrn_reflns_limit_h_max 8
_diffrn_reflns_limit_h_min -8
_diffrn_reflns_limit_k_max 10
_diffrn_reflns_limit_k_min -10
_diffrn_reflns_limit_l_max 20
_diffrn_reflns_limit_l_min -20
_diffrn_reflns_number 3540
_diffrn_reflns_theta_full 26.672
_diffrn_reflns_theta_max 27.497
_diffrn_reflns_theta_min 5.142
_diffrn_standards_number 0
_exptl_absorpt_coefficient_mu 0.080
_exptl_absorpt_correction_T_max 0.98
_exptl_absorpt_correction_T_min 0.98
_exptl_absorpt_correction_type multi-scan
_exptl_absorpt_process_details 'DENZO/SCALEPACK (Otwinowski & Minor, 1997)'
_exptl_crystal_colour yellow
_exptl_crystal_density_diffrn 1.176
_exptl_crystal_description block
_exptl_crystal_F_000 312
_exptl_crystal_size_max 0.20
_exptl_crystal_size_mid 0.20
_exptl_crystal_size_min 0.20
_refine_diff_density_max 0.15
_refine_diff_density_min -0.11
_refine_ls_extinction_method None
_refine_ls_goodness_of_fit_ref 1.1366
_refine_ls_hydrogen_treatment constr
_refine_ls_matrix_type full
_refine_ls_number_parameters 190
_refine_ls_number_reflns 1805
_refine_ls_number_restraints 1
_refine_ls_R_factor_all 0.0348
_refine_ls_R_factor_gt 0.0308
_refine_ls_shift/su_max 0.000333
_refine_ls_structure_factor_coef F
_refine_ls_weighting_details
;
Method, part 1, Chebychev polynomial, (Watkin, 1994, Prince, 1982)
[weight] = 1.0/[A~0~*T~0~(x)+A~1~*T~1~(x) ... +A~n-1~]*T~n-1~(x)]
where A~i~ are the Chebychev coefficients listed below and x= Fcalc/Fmax
Method = Robust Weighting (Prince, 1982)
W = [weight] * [1-(deltaF/6*sigmaF)^2^]^2^
A~i~ are:
0.484 0.164 0.976E-01
;
_refine_ls_weighting_scheme calc
_refine_ls_wR_factor_all 0.0384
_refine_ls_wR_factor_gt 0.0328
_refine_ls_wR_factor_ref 0.0328
_reflns_limit_h_max 8
_reflns_limit_h_min -8
_reflns_limit_k_max 10
_reflns_limit_k_min 0
_reflns_limit_l_max 20
_reflns_limit_l_min 0
_reflns_number_gt 1805
_reflns_number_total 1991
_reflns_threshold_expression I>3.00u(I)
_oxford_diffrn_Wilson_B_factor 0.00
_oxford_diffrn_Wilson_scale 0.00
_oxford_refine_ls_scale 2.106(3)
_oxford_structure_analysis_title '7051521 pr75'
_cod_data_source_file b605244d.txt
_cod_data_source_block CRYSTALS_cif_3
_cod_depositor_comments
;
The following automatic conversions were performed:
'_symmetry_cell_setting' value 'Monoclinic' changed to 'monoclinic'
according to '/home/adriana/struct/CIF-dictionaries/cif_core.dic'
dictionary named 'cif_core.dic' version 2.4.1 from 2010-06-29.

Automatic conversion script
Id: cif_fix_enum 1555 2011-01-17 13:19:09Z saulius 
;
_cod_original_sg_symbol_H-M 'P 1 21 1 '
_cod_original_formula_sum 'C17 H23 N1 O3'
_cod_database_code 7151247

loop_
_symmetry_equiv_pos_as_xyz
x,y,z
-x,y+1/2,-z

loop_
_atom_site_label
_atom_site_type_symbol
_atom_site_fract_x
_atom_site_fract_y
_atom_site_fract_z
_atom_site_U_iso_or_equiv
_atom_site_occupancy
_atom_site_adp_type
_atom_site_refinement_flags_posn
_atom_site_refinement_flags_adp
_atom_site_refinement_flags_occupancy
_atom_site_disorder_assembly
_atom_site_disorder_group
_atom_site_attached_hydrogens
N1 N 0.51232(18) -0.01064(17) 0.80249(8) 0.0286 1.0000 Uani . . . . . .
C2 C 0.7186(2) -0.07461(19) 0.82944(9) 0.0262 1.0000 Uani . . . . . .
C3 C 0.6886(2) -0.2630(2) 0.80839(10) 0.0297 1.0000 Uani . . . . . .
O4 O 0.46733(16) -0.28591(15) 0.82326(7) 0.0352 1.0000 Uani . . . . . .
C5 C 0.3684(2) -0.1401(2) 0.80996(10) 0.0337 1.0000 Uani . . . . . .
O6 O 0.18396(17) -0.12893(19) 0.80757(10) 0.0506 1.0000 Uani . . . . . .
C7 C 0.7169(3) -0.2983(2) 0.71551(11) 0.0407 1.0000 Uani . . . . . .
C8 C 0.8065(3) -0.3889(2) 0.86350(12) 0.0387 1.0000 Uani . . . . . .
C9 C 0.7795(3) -0.0296(2) 0.92204(10) 0.0333 1.0000 Uani . . . . . .
C10 C 0.8378(3) 0.1568(2) 0.93022(11) 0.0441 1.0000 Uani . . . . . .
C11 C 0.6162(3) -0.0717(3) 0.98435(11) 0.0484 1.0000 Uani . . . . . .
C12 C 0.4844(2) 0.1428(2) 0.76014(10) 0.0297 1.0000 Uani . . . . . .
C13 C 0.2717(2) 0.1841(2) 0.72120(10) 0.0329 1.0000 Uani . . . . . .
C14 C 0.2453(2) 0.0942(2) 0.63614(10) 0.0329 1.0000 Uani . . . . . .
C15 C 0.4022(3) 0.0917(3) 0.58013(12) 0.0476 1.0000 Uani . . . . . .
C16 C 0.3750(3) 0.0108(4) 0.50233(12) 0.0625 1.0000 Uani . . . . . .
C17 C 0.1924(4) -0.0672(3) 0.48002(13) 0.0613 1.0000 Uani . . . . . .
C18 C 0.0348(4) -0.0644(3) 0.53453(14) 0.0605 1.0000 Uani . . . . . .
C19 C 0.0606(3) 0.0164(3) 0.61216(12) 0.0473 1.0000 Uani . . . . . .
C20 C 0.2458(3) 0.3751(2) 0.71140(14) 0.0494 1.0000 Uani . . . . . .
O21 O 0.63171(17) 0.23442(16) 0.75171(8) 0.0389 1.0000 Uani . . . . . .
H21 H 0.8231 -0.0248 0.7919 0.0321 1.0000 Uiso R . . . . .
H71 H 0.6954 -0.4220 0.7027 0.0499 1.0000 Uiso R . . . . .
H72 H 0.8569 -0.2650 0.6989 0.0499 1.0000 Uiso R . . . . .
H73 H 0.6115 -0.2327 0.6795 0.0499 1.0000 Uiso R . . . . .
H81 H 0.7738 -0.5065 0.8440 0.0460 1.0000 Uiso R . . . . .
H82 H 0.7674 -0.3770 0.9240 0.0460 1.0000 Uiso R . . . . .
H83 H 0.9580 -0.3692 0.8610 0.0460 1.0000 Uiso R . . . . .
H91 H 0.9048 -0.0980 0.9390 0.0397 1.0000 Uiso R . . . . .
H101 H 0.8786 0.1859 0.9896 0.0547 1.0000 Uiso R . . . . .
H102 H 0.9584 0.1814 0.8935 0.0547 1.0000 Uiso R . . . . .
H103 H 0.7198 0.2294 0.9094 0.0547 1.0000 Uiso R . . . . .
H111 H 0.6629 -0.0395 1.0432 0.0604 1.0000 Uiso R . . . . .
H112 H 0.5815 -0.1947 0.9826 0.0604 1.0000 Uiso R . . . . .
H113 H 0.4850 -0.0061 0.9687 0.0604 1.0000 Uiso R . . . . .
H131 H 0.1649 0.1402 0.7600 0.0409 1.0000 Uiso R . . . . .
H151 H 0.5353 0.1504 0.5962 0.0574 1.0000 Uiso R . . . . .
H161 H 0.4967 0.0052 0.4636 0.0751 1.0000 Uiso R . . . . .
H171 H 0.1677 -0.1254 0.4236 0.0755 1.0000 Uiso R . . . . .
H181 H -0.1016 -0.1197 0.5182 0.0704 1.0000 Uiso R . . . . .
H191 H -0.0543 0.0191 0.6527 0.0587 1.0000 Uiso R . . . . .
H201 H 0.1054 0.4029 0.6859 0.0615 1.0000 Uiso R . . . . .
H202 H 0.2645 0.4329 0.7675 0.0615 1.0000 Uiso R . . . . .
H203 H 0.3514 0.4203 0.6728 0.0615 1.0000 Uiso R . . . . .

loop_
_atom_site_aniso_label
_atom_site_aniso_U_11
_atom_site_aniso_U_22
_atom_site_aniso_U_33
_atom_site_aniso_U_23
_atom_site_aniso_U_13
_atom_site_aniso_U_12
N1 0.0208(5) 0.0286(6) 0.0364(6) 0.0025(5) -0.0001(5) -0.0014(5)
C2 0.0214(6) 0.0253(6) 0.0319(7) 0.0004(6) -0.0002(5) -0.0012(5)
C3 0.0260(6) 0.0249(7) 0.0385(8) -0.0016(6) 0.0033(6) -0.0031(6)
O4 0.0273(5) 0.0290(6) 0.0496(6) 0.0014(5) 0.0035(4) -0.0062(5)
C5 0.0260(7) 0.0337(8) 0.0416(8) 0.0031(7) 0.0023(6) -0.0042(7)
O6 0.0228(5) 0.0503(8) 0.0788(9) 0.0118(7) 0.0044(5) -0.0040(6)
C7 0.0440(8) 0.0348(9) 0.0436(9) -0.0091(8) 0.0060(7) -0.0040(8)
C8 0.0374(8) 0.0257(8) 0.0528(10) 0.0041(7) 0.0009(7) 0.0014(6)
C9 0.0373(8) 0.0293(8) 0.0325(7) 0.0014(6) -0.0057(6) 0.0004(6)
C10 0.0572(11) 0.0339(9) 0.0397(9) -0.0052(8) -0.0129(8) -0.0092(8)
C11 0.0661(12) 0.0450(10) 0.0346(8) -0.0010(8) 0.0091(8) -0.0033(10)
C12 0.0289(7) 0.0276(7) 0.0320(7) -0.0003(6) -0.0035(5) 0.0002(6)
C13 0.0288(7) 0.0324(8) 0.0371(8) -0.0011(6) -0.0032(6) 0.0038(6)
C14 0.0329(7) 0.0302(8) 0.0350(7) 0.0031(7) -0.0054(6) 0.0014(6)
C15 0.0368(9) 0.0649(13) 0.0407(9) -0.0029(9) -0.0032(7) -0.0011(9)
C16 0.0570(12) 0.0891(19) 0.0411(10) -0.0104(12) 0.0006(8) 0.0106(13)
C17 0.0743(14) 0.0646(14) 0.0432(10) -0.0124(11) -0.0157(10) 0.0026(12)
C18 0.0626(13) 0.0632(14) 0.0535(11) -0.0022(11) -0.0177(10) -0.0203(12)
C19 0.0419(9) 0.0549(12) 0.0443(9) 0.0038(9) -0.0067(7) -0.0152(9)
C20 0.0479(10) 0.0348(9) 0.0634(12) -0.0064(9) -0.0169(9) 0.0102(8)
O21 0.0351(6) 0.0329(6) 0.0477(7) 0.0078(5) -0.0081(5) -0.0071(5)

loop_
_atom_type_symbol
_atom_type_scat_dispersion_real
_atom_type_scat_dispersion_imag
_atom_type_scat_Cromer_Mann_a1
_atom_type_scat_Cromer_Mann_b1
_atom_type_scat_Cromer_Mann_a2
_atom_type_scat_Cromer_Mann_b2
_atom_type_scat_Cromer_Mann_a3
_atom_type_scat_Cromer_Mann_b3
_atom_type_scat_Cromer_Mann_a4
_atom_type_scat_Cromer_Mann_b4
_atom_type_scat_Cromer_Mann_c
_atom_type_scat_source
C 0.0033 0.0016 2.3100 20.8439 1.0200 10.2075 1.5886 0.5687 0.8650 51.6512 0.2156 'International Tables Vol C 4.2.6.8 and 6.1.1.4'
H 0.0000 0.0000 0.4930 10.5109 0.3229 26.1257 0.1402 3.1424 0.0408 57.7998 0.0030 'International Tables Vol C 4.2.6.8 and 6.1.1.4'
N 0.0061 0.0033 12.2126 0.0057 3.1322 9.8933 2.0125 28.9975 1.1663 0.5826 -11.5290 'International Tables Vol C 4.2.6.8 and 6.1.1.4'
O 0.0106 0.0060 3.0485 13.2771 2.2868 5.7011 1.5463 0.3239 0.8670 32.9089 0.2508 'International Tables Vol C 4.2.6.8 and 6.1.1.4'

loop_
_geom_angle_atom_site_label_1
_geom_angle_site_symmetry_1
_geom_angle_atom_site_label_2
_geom_angle_site_symmetry_2
_geom_angle_atom_site_label_3
_geom_angle_site_symmetry_3
_geom_angle
_geom_angle_publ_flag
C2 . N1 . C5 . 109.10(13) yes
C2 . N1 . C12 . 122.11(12) yes
C5 . N1 . C12 . 127.44(12) yes
N1 . C2 . C3 . 99.57(11) yes
N1 . C2 . C9 . 112.43(12) yes
C3 . C2 . C9 . 117.00(12) yes
N1 . C2 . H21 . 109.095 no
C3 . C2 . H21 . 109.579 no
C9 . C2 . H21 . 108.733 no
C2 . C3 . O4 . 101.43(11) yes
C2 . C3 . C7 . 111.58(13) yes
O4 . C3 . C7 . 107.34(12) yes
C2 . C3 . C8 . 117.41(13) yes
O4 . C3 . C8 . 107.32(12) yes
C7 . C3 . C8 . 110.79(14) yes
C3 . O4 . C5 . 109.52(11) yes
N1 . C5 . O4 . 109.18(12) yes
N1 . C5 . O6 . 128.01(17) yes
O4 . C5 . O6 . 122.78(16) yes
C3 . C7 . H71 . 110.529 no
C3 . C7 . H72 . 111.391 no
H71 . C7 . H72 . 108.875 no
C3 . C7 . H73 . 109.791 no
H71 . C7 . H73 . 107.593 no
H72 . C7 . H73 . 108.561 no
C3 . C8 . H81 . 110.097 no
C3 . C8 . H82 . 109.980 no
H81 . C8 . H82 . 108.624 no
C3 . C8 . H83 . 110.361 no
H81 . C8 . H83 . 109.120 no
H82 . C8 . H83 . 108.618 no
C2 . C9 . C10 . 110.81(13) yes
C2 . C9 . C11 . 114.21(14) yes
C10 . C9 . C11 . 109.59(16) yes
C2 . C9 . H91 . 107.207 no
C10 . C9 . H91 . 107.694 no
C11 . C9 . H91 . 107.036 no
C9 . C10 . H101 . 111.065 no
C9 . C10 . H102 . 109.390 no
H101 . C10 . H102 . 108.591 no
C9 . C10 . H103 . 110.118 no
H101 . C10 . H103 . 109.979 no
H102 . C10 . H103 . 107.616 no
C9 . C11 . H111 . 110.969 no
C9 . C11 . H112 . 111.075 no
H111 . C11 . H112 . 109.405 no
C9 . C11 . H113 . 109.616 no
H111 . C11 . H113 . 107.937 no
H112 . C11 . H113 . 107.732 no
N1 . C12 . C13 . 118.38(13) yes
N1 . C12 . O21 . 119.24(13) yes
C13 . C12 . O21 . 122.27(14) yes
C12 . C13 . C14 . 108.44(13) yes
C12 . C13 . C20 . 110.31(14) yes
C14 . C13 . C20 . 111.46(15) yes
C12 . C13 . H131 . 108.661 no
C14 . C13 . H131 . 108.923 no
C20 . C13 . H131 . 108.995 no
C13 . C14 . C15 . 121.12(15) yes
C13 . C14 . C19 . 120.44(15) yes
C15 . C14 . C19 . 118.42(16) yes
C14 . C15 . C16 . 120.44(18) yes
C14 . C15 . H151 . 119.090 no
C16 . C15 . H151 . 120.462 no
C15 . C16 . C17 . 120.4(2) yes
C15 . C16 . H161 . 118.637 no
C17 . C16 . H161 . 120.872 no
C16 . C17 . C18 . 119.80(19) yes
C16 . C17 . H171 . 122.048 no
C18 . C17 . H171 . 118.138 no
C17 . C18 . C19 . 120.14(19) yes
C17 . C18 . H181 . 120.397 no
C19 . C18 . H181 . 119.461 no
C18 . C19 . C14 . 120.79(19) yes
C18 . C19 . H191 . 120.727 no
C14 . C19 . H191 . 118.484 no
C13 . C20 . H201 . 110.528 no
C13 . C20 . H202 . 110.769 no
H201 . C20 . H202 . 108.872 no
C13 . C20 . H203 . 109.718 no
H201 . C20 . H203 . 108.305 no
H202 . C20 . H203 . 108.588 no

loop_
_geom_bond_atom_site_label_1
_geom_bond_site_symmetry_1
_geom_bond_atom_site_label_2
_geom_bond_site_symmetry_2
_geom_bond_distance
_geom_bond_publ_flag
N1 . C2 . 1.4795(18) yes
N1 . C5 . 1.399(2) yes
N1 . C12 . 1.397(2) yes
C2 . C3 . 1.541(2) yes
C2 . C9 . 1.541(2) yes
C2 . H21 . 1.007 no
C3 . O4 . 1.4836(17) yes
C3 . C7 . 1.517(2) yes
C3 . C8 . 1.510(2) yes
O4 . C5 . 1.336(2) yes
C5 . O6 . 1.2041(19) yes
C7 . H71 . 1.010 no
C7 . H72 . 0.998 no
C7 . H73 . 1.014 no
C8 . H81 . 1.002 no
C8 . H82 . 1.008 no
C8 . H83 . 1.002 no
C9 . C10 . 1.530(2) yes
C9 . C11 . 1.524(3) yes
C9 . H91 . 1.005 no
C10 . H101 . 0.991 no
C10 . H102 . 1.020 no
C10 . H103 . 1.003 no
C11 . H111 . 0.999 no
C11 . H112 . 1.002 no
C11 . H113 . 1.020 no
C12 . C13 . 1.524(2) yes
C12 . O21 . 1.2167(19) yes
C13 . C14 . 1.526(2) yes
C13 . C20 . 1.531(2) yes
C13 . H131 . 1.013 no
C14 . C15 . 1.387(2) yes
C14 . C19 . 1.388(2) yes
C15 . C16 . 1.392(3) yes
C15 . H151 . 1.006 no
C16 . C17 . 1.371(3) yes
C16 . H161 . 1.028 no
C17 . C18 . 1.374(3) yes
C17 . H171 . 1.011 no
C18 . C19 . 1.389(3) yes
C18 . H181 . 1.013 no
C19 . H191 . 1.011 no
C20 . H201 . 1.006 no
C20 . H202 . 1.002 no
C20 . H203 . 1.009 no

loop_
_cod_related_entry_id
_cod_related_entry_database
_cod_related_entry_code
1 ChemSpider 21188817
